data_4326420
loop_
_publ_author_name
'Christopher J. Snyder'
'Mary Jane Heeg'
'Charles H. Winter'

_publ_contact_author 'Prof. Charles H. Winter'
_publ_contact_author_address
; Department of Chemistry
     Wayne State University
 Detroit, Michigan 48202
 USA
;
_publ_contact_author_email chw@chem.wayne.edu
_publ_section_title
;
 Poly(pyrazolyl)aluminate Complexes Containing Aluminum-Hydrogen Bonds
;
_journal_name_full 'Inorganic Chemistry'
_journal_page_first 9210
_journal_page_last 9212
_journal_paper_doi 10.1021/ic201541c
_journal_volume 50
_journal_year 2011
_chemical_formula_sum 'C38 H40 Al Li N4 O2'
_chemical_formula_weight 618.66
_chemical_name_systematic
; 
 ? 
;
_space_group_IT_number 61
_symmetry_cell_setting orthorhombic
_symmetry_space_group_name_Hall '-P 2ac 2ab'
_symmetry_space_group_name_H-M 'P b c a'
_atom_sites_solution_hydrogens geom
_atom_sites_solution_primary direct
_atom_sites_solution_secondary difmap
_audit_creation_method SHELXL-97
_cell_angle_alpha 90.00
_cell_angle_beta 90.00
_cell_angle_gamma 90.00
_cell_formula_units_Z 8
_cell_length_a 11.7382(7)
_cell_length_b 20.1542(13)
_cell_length_c 28.6343(19)
_cell_measurement_reflns_used 8111
_cell_measurement_temperature 100(2)
_cell_measurement_theta_max 24.3
_cell_measurement_theta_min 2.5
_cell_volume 6774.1(7)
_computing_cell_refinement 'Bruker APEX2'
_computing_data_collection 'Bruker APEX2'
_computing_data_reduction 'Bruker APEX2'
_computing_molecular_graphics SHELXTL-Plus
_computing_publication_material SHELXL-97
_computing_structure_refinement 'SHELXL-97 (Sheldrick, 1997)'
_computing_structure_solution 'SHELXS-97 (Sheldrick, 1990)'
_diffrn_ambient_temperature 100(2)
_diffrn_measured_fraction_theta_full 0.999
_diffrn_measured_fraction_theta_max 0.999
_diffrn_measurement_method 'Bruker APEX2'
_diffrn_radiation_monochromator graphite
_diffrn_radiation_source 'fine-focus sealed tube'
_diffrn_radiation_type MoK\a
_diffrn_radiation_wavelength 0.71073
_diffrn_reflns_av_R_equivalents 0.1151
_diffrn_reflns_av_sigmaI/netI 0.0731
_diffrn_reflns_limit_h_max 15
_diffrn_reflns_limit_h_min 0
_diffrn_reflns_limit_k_max 26
_diffrn_reflns_limit_k_min 0
_diffrn_reflns_limit_l_max 38
_diffrn_reflns_limit_l_min 0
_diffrn_reflns_number 122317
_diffrn_reflns_theta_full 28.29
_diffrn_reflns_theta_max 28.29
_diffrn_reflns_theta_min 1.42
_exptl_absorpt_coefficient_mu 0.099
_exptl_absorpt_correction_T_max 0.9898
_exptl_absorpt_correction_T_min 0.9613
_exptl_absorpt_correction_type multi-scan
_exptl_absorpt_process_details 'SADABS, Sheldrick, 1997'
_exptl_crystal_colour colorless
_exptl_crystal_density_diffrn 1.213
_exptl_crystal_description rods
_exptl_crystal_F_000 2624
_exptl_crystal_size_max 0.40
_exptl_crystal_size_mid 0.13
_exptl_crystal_size_min 0.10
_refine_diff_density_max 0.648
_refine_diff_density_min -0.464
_refine_diff_density_rms 0.053
_refine_ls_extinction_method none
_refine_ls_goodness_of_fit_ref 1.004
_refine_ls_hydrogen_treatment mixed
_refine_ls_matrix_type full
_refine_ls_number_parameters 423
_refine_ls_number_reflns 8403
_refine_ls_number_restraints 4
_refine_ls_restrained_S_all 1.005
_refine_ls_R_factor_all 0.1143
_refine_ls_R_factor_gt 0.0554
_refine_ls_shift/su_max 0.000
_refine_ls_shift/su_mean 0.000
_refine_ls_structure_factor_coef Fsqd
_refine_ls_weighting_details 'calc w=1/[\s^2^(Fo^2^)+(0.0561P)^2^+2.5463P] where P=(Fo^2^+2Fc^2^)/3'
_refine_ls_weighting_scheme calc
_refine_ls_wR_factor_gt 0.1160
_refine_ls_wR_factor_ref 0.1356
_reflns_number_gt 5088
_reflns_number_total 8403
_reflns_threshold_expression >2sigma(I)
_cod_data_source_file ic201541c_si_002_2.cif
_cod_data_source_block olil
_cod_database_code 4326420

loop_
_symmetry_equiv_pos_as_xyz
'x, y, z'
'-x+1/2, -y, z+1/2'
'-x, y+1/2, -z+1/2'
'x+1/2, -y+1/2, -z'
'-x, -y, -z'
'x-1/2, y, -z-1/2'
'x, -y-1/2, z-1/2'
'-x-1/2, y-1/2, z'

loop_
_atom_site_label
_atom_site_type_symbol
_atom_site_fract_x
_atom_site_fract_y
_atom_site_fract_z
_atom_site_U_iso_or_equiv
_atom_site_adp_type
_atom_site_occupancy
_atom_site_symmetry_multiplicity
_atom_site_calc_flag
_atom_site_refinement_flags
_atom_site_disorder_assembly
_atom_site_disorder_group
Al1 Al 0.50680(5) 0.05372(3) 0.10845(2) 0.02307(15) Uani 1 1 d . . .
H1 H 0.5060(18) 0.0352(10) 0.0579(8) 0.036(6) Uiso 1 1 d . . .
H1A H 0.4068(17) 0.0309(10) 0.1346(7) 0.029(6) Uiso 1 1 d . . .
N1 N 0.64465(13) 0.01942(8) 0.13416(6) 0.0210(4) Uani 1 1 d . . .
N2 N 0.74023(13) 0.04401(8) 0.11193(6) 0.0222(4) Uani 1 1 d . B .
C1 C 0.67825(16) -0.02078(9) 0.16992(7) 0.0208(4) Uani 1 1 d . . .
C2 C 0.79575(17) -0.02195(10) 0.17092(7) 0.0240(4) Uani 1 1 d . . .
H2 H 0.8430 -0.0454 0.1922 0.029 Uiso 1 1 calc R . .
C3 C 0.83052(15) 0.01832(9) 0.13420(7) 0.0212(4) Uani 1 1 d . . .
C4 C 0.60044(16) -0.05838(10) 0.20034(7) 0.0235(4) Uani 1 1 d . . .
C5 C 0.63211(18) -0.07057(11) 0.24631(7) 0.0306(5) Uani 1 1 d . . .
H5 H 0.7002 -0.0515 0.2582 0.037 Uiso 1 1 calc R . .
C6 C 0.5657(2) -0.11013(11) 0.27508(8) 0.0360(6) Uani 1 1 d . . .
H6 H 0.5890 -0.1186 0.3063 0.043 Uiso 1 1 calc R . .
C7 C 0.46580(19) -0.13717(11) 0.25848(8) 0.0338(5) Uani 1 1 d . . .
H7 H 0.4203 -0.1643 0.2782 0.041 Uiso 1 1 calc R . .
C8 C 0.43215(18) -0.12474(11) 0.21329(8) 0.0329(5) Uani 1 1 d . . .
H8 H 0.3625 -0.1426 0.2020 0.039 Uiso 1 1 calc R . .
C9 C 0.49946(17) -0.08635(10) 0.18419(8) 0.0280(5) Uani 1 1 d . . .
H9 H 0.4764 -0.0790 0.1528 0.034 Uiso 1 1 calc R . .
C10 C 0.94782(16) 0.03321(10) 0.11907(7) 0.0225(4) Uani 1 1 d . . .
C11 C 1.03396(17) 0.03922(10) 0.15228(7) 0.0271(5) Uani 1 1 d . . .
H11 H 1.0172 0.0322 0.1844 0.032 Uiso 1 1 calc R . .
C12 C 1.14388(17) 0.05545(11) 0.13882(8) 0.0299(5) Uani 1 1 d . . .
H12 H 1.2024 0.0592 0.1616 0.036 Uiso 1 1 calc R . .
C13 C 1.16832(17) 0.06611(11) 0.09217(8) 0.0311(5) Uani 1 1 d . . .
H13 H 1.2434 0.0780 0.0830 0.037 Uiso 1 1 calc R . .
C14 C 1.08355(17) 0.05949(11) 0.05891(8) 0.0308(5) Uani 1 1 d . . .
H14 H 1.1005 0.0665 0.0268 0.037 Uiso 1 1 calc R . .
C15 C 0.97412(17) 0.04266(10) 0.07231(7) 0.0269(5) Uani 1 1 d . . .
H15 H 0.9165 0.0375 0.0493 0.032 Uiso 1 1 calc R . .
N3 N 0.52454(13) 0.14732(8) 0.11365(6) 0.0242(4) Uani 1 1 d . . .
N4 N 0.59514(13) 0.17592(8) 0.08087(6) 0.0240(4) Uani 1 1 d . B .
C16 C 0.47544(16) 0.19596(10) 0.13988(7) 0.0251(4) Uani 1 1 d . . .
C17 C 0.51367(17) 0.25645(10) 0.12368(7) 0.0270(5) Uani 1 1 d . . .
H17 H 0.4934 0.2991 0.1350 0.032 Uiso 1 1 calc R . .
C18 C 0.58841(17) 0.24193(10) 0.08707(7) 0.0240(4) Uani 1 1 d . . .
C19 C 0.39577(17) 0.18087(10) 0.17802(7) 0.0261(5) Uani 1 1 d . . .
C20 C 0.41565(18) 0.12873(12) 0.20885(7) 0.0313(5) Uani 1 1 d . . .
H20 H 0.4833 0.1032 0.2061 0.038 Uiso 1 1 calc R . .
C21 C 0.3375(2) 0.11387(12) 0.24353(8) 0.0379(6) Uani 1 1 d . . .
H21 H 0.3511 0.0776 0.2640 0.045 Uiso 1 1 calc R . .
C22 C 0.23994(19) 0.15134(12) 0.24860(8) 0.0389(6) Uani 1 1 d . . .
H22 H 0.1862 0.1407 0.2722 0.047 Uiso 1 1 calc R . .
C23 C 0.22068(19) 0.20446(12) 0.21916(8) 0.0365(6) Uani 1 1 d . . .
H23 H 0.1544 0.2310 0.2229 0.044 Uiso 1 1 calc R . .
C24 C 0.29781(18) 0.21888(11) 0.18429(8) 0.0317(5) Uani 1 1 d . . .
H24 H 0.2839 0.2555 0.1642 0.038 Uiso 1 1 calc R . .
C25 C 0.65917(17) 0.28705(10) 0.05890(7) 0.0246(4) Uani 1 1 d . . .
C26 C 0.69685(18) 0.26936(10) 0.01441(7) 0.0282(5) Uani 1 1 d . . .
H26 H 0.6707 0.2293 0.0006 0.034 Uiso 1 1 calc R . .
C27 C 0.77165(19) 0.30934(11) -0.00978(8) 0.0332(5) Uani 1 1 d . . .
H27 H 0.7973 0.2963 -0.0399 0.040 Uiso 1 1 calc R . .
C28 C 0.80975(19) 0.36831(11) 0.00951(8) 0.0314(5) Uani 1 1 d . . .
H28 H 0.8629 0.3952 -0.0069 0.038 Uiso 1 1 calc R . .
C29 C 0.76990(19) 0.38780(11) 0.05275(8) 0.0330(5) Uani 1 1 d . . .
H29 H 0.7937 0.4289 0.0657 0.040 Uiso 1 1 calc R . .
C30 C 0.69539(18) 0.34755(10) 0.07729(8) 0.0303(5) Uani 1 1 d . . .
H30 H 0.6686 0.3613 0.1070 0.036 Uiso 1 1 calc R . .
O1 O 0.77402(12) 0.10848(7) 0.00185(5) 0.0264(3) Uani 1 1 d . B .
C31 C 0.69406(19) 0.06810(11) -0.02339(8) 0.0339(5) Uani 1 1 d . . .
H31A H 0.6177 0.0701 -0.0088 0.041 Uiso 1 1 calc R . .
H31B H 0.7195 0.0213 -0.0243 0.041 Uiso 1 1 calc R . .
C32 C 0.6920(2) 0.09742(13) -0.07134(9) 0.0479(7) Uani 1 1 d . . .
H32A H 0.6356 0.1338 -0.0734 0.058 Uiso 1 1 calc R . .
H32B H 0.6731 0.0633 -0.0950 0.058 Uiso 1 1 calc R . .
C33 C 0.8113(3) 0.12328(15) -0.07833(9) 0.0577(8) Uani 1 1 d . . .
H33A H 0.8561 0.0925 -0.0981 0.069 Uiso 1 1 calc R . .
H33B H 0.8099 0.1675 -0.0934 0.069 Uiso 1 1 calc R . .
C34 C 0.86190(19) 0.12783(12) -0.03022(7) 0.0329(5) Uani 1 1 d . . .
H34A H 0.9284 0.0978 -0.0274 0.039 Uiso 1 1 calc R . .
H34B H 0.8872 0.1738 -0.0237 0.039 Uiso 1 1 calc R . .
O2 O 0.85445(11) 0.18560(7) 0.09493(5) 0.0275(3) Uani 1 1 d . B .
C35 C 0.95352(19) 0.22219(11) 0.07981(8) 0.0347(5) Uani 1 1 d . B .
H35A H 0.9309 0.2612 0.0610 0.042 Uiso 1 1 calc R . .
H35B H 1.0042 0.1937 0.0608 0.042 Uiso 1 1 calc R . .
C36 C 1.0122(2) 0.24346(15) 0.12384(9) 0.0563(8) Uani 1 1 d D . .
H36A H 1.0653 0.2089 0.1352 0.068 Uiso 1 1 calc R A 1
H36B H 1.0544 0.2855 0.1193 0.068 Uiso 1 1 calc R A 1
C37 C 0.9142(2) 0.25245(19) 0.15657(14) 0.0251(9) Uiso 0.50 1 d PD B 1
H37A H 0.9392 0.2489 0.1895 0.030 Uiso 0.50 1 calc PR B 1
H37B H 0.8770 0.2960 0.1518 0.030 Uiso 0.50 1 calc PR B 1
C37' C 0.9421(3) 0.2242(4) 0.16505(12) 0.077(2) Uiso 0.50 1 d PD B 2
H37C H 0.9253 0.2632 0.1849 0.093 Uiso 0.50 1 calc PR B 2
H37D H 0.9814 0.1902 0.1841 0.093 Uiso 0.50 1 calc PR B 2
C38 C 0.83587(19) 0.19704(12) 0.14389(8) 0.0358(5) Uani 1 1 d D . .
H38A H 0.8539 0.1568 0.1622 0.043 Uiso 1 1 calc R B 1
H38B H 0.7556 0.2096 0.1498 0.043 Uiso 1 1 calc R B 1
Li1 Li 0.7456(3) 0.12630(17) 0.06693(12) 0.0265(7) Uani 1 1 d . . .

loop_
_atom_site_aniso_label
_atom_site_aniso_U_11
_atom_site_aniso_U_22
_atom_site_aniso_U_33
_atom_site_aniso_U_23
_atom_site_aniso_U_13
_atom_site_aniso_U_12
Al1 0.0176(3) 0.0226(3) 0.0290(3) 0.0020(3) -0.0033(3) -0.0012(2)
N1 0.0177(8) 0.0217(8) 0.0235(9) -0.0012(7) 0.0008(7) -0.0019(7)
N2 0.0165(8) 0.0244(9) 0.0258(9) -0.0005(7) 0.0002(7) -0.0010(7)
C1 0.0220(10) 0.0199(10) 0.0207(10) -0.0025(8) -0.0012(8) 0.0014(8)
C2 0.0230(10) 0.0248(10) 0.0241(11) -0.0004(9) -0.0038(8) 0.0021(8)
C3 0.0183(9) 0.0213(10) 0.0240(11) -0.0028(8) -0.0013(8) 0.0017(8)
C4 0.0229(10) 0.0211(10) 0.0266(11) -0.0004(9) 0.0023(8) 0.0026(8)
C5 0.0293(11) 0.0358(12) 0.0267(12) 0.0002(10) -0.0004(9) -0.0024(9)
C6 0.0440(14) 0.0395(14) 0.0243(12) 0.0035(10) 0.0039(10) -0.0021(11)
C7 0.0380(13) 0.0284(11) 0.0350(13) 0.0016(10) 0.0139(10) -0.0011(10)
C8 0.0278(12) 0.0263(11) 0.0445(14) 0.0002(11) 0.0030(10) -0.0036(9)
C9 0.0274(11) 0.0245(11) 0.0320(12) 0.0027(9) -0.0011(10) -0.0001(9)
C10 0.0185(9) 0.0215(10) 0.0275(11) -0.0003(8) -0.0010(8) 0.0030(8)
C11 0.0218(10) 0.0336(12) 0.0258(11) -0.0014(9) -0.0005(8) 0.0014(8)
C12 0.0203(10) 0.0384(12) 0.0311(12) -0.0027(10) -0.0059(9) 0.0013(9)
C13 0.0177(10) 0.0369(13) 0.0388(13) 0.0019(10) 0.0018(9) 0.0008(9)
C14 0.0225(10) 0.0422(13) 0.0278(12) 0.0041(10) 0.0029(9) 0.0055(9)
C15 0.0207(10) 0.0335(12) 0.0265(11) 0.0011(9) -0.0034(8) 0.0036(8)
N3 0.0185(8) 0.0252(9) 0.0287(9) 0.0015(8) 0.0016(7) -0.0005(7)
N4 0.0216(8) 0.0227(9) 0.0276(10) 0.0011(7) 0.0009(7) -0.0011(7)
C16 0.0215(10) 0.0269(11) 0.0270(11) 0.0002(9) -0.0019(8) 0.0028(8)
C17 0.0277(11) 0.0225(10) 0.0307(12) -0.0029(9) 0.0009(9) 0.0023(9)
C18 0.0245(10) 0.0222(10) 0.0254(11) 0.0001(9) -0.0041(9) -0.0010(8)
C19 0.0231(10) 0.0280(11) 0.0272(11) -0.0005(9) -0.0020(8) -0.0006(9)
C20 0.0256(11) 0.0400(13) 0.0282(12) 0.0024(10) -0.0028(9) -0.0019(10)
C21 0.0376(13) 0.0484(15) 0.0275(12) 0.0094(11) -0.0065(10) -0.0091(11)
C22 0.0305(12) 0.0600(16) 0.0261(12) -0.0037(12) 0.0037(10) -0.0115(11)
C23 0.0304(12) 0.0449(14) 0.0342(13) -0.0054(11) 0.0041(10) 0.0001(10)
C24 0.0282(11) 0.0332(12) 0.0337(13) -0.0008(10) 0.0008(10) 0.0011(10)
C25 0.0243(10) 0.0208(10) 0.0286(12) 0.0027(9) -0.0023(9) 0.0020(8)
C26 0.0350(12) 0.0218(11) 0.0280(12) 0.0004(9) -0.0029(9) -0.0006(9)
C27 0.0392(13) 0.0316(12) 0.0287(12) 0.0054(10) 0.0022(10) 0.0030(10)
C28 0.0317(12) 0.0276(11) 0.0350(13) 0.0099(10) -0.0020(10) -0.0024(9)
C29 0.0372(13) 0.0229(11) 0.0391(13) 0.0003(10) -0.0034(11) -0.0054(9)
C30 0.0342(12) 0.0261(11) 0.0304(12) -0.0022(10) -0.0003(10) -0.0006(9)
O1 0.0251(7) 0.0312(8) 0.0230(7) -0.0034(6) -0.0008(6) -0.0043(6)
C31 0.0314(12) 0.0370(13) 0.0334(13) -0.0064(10) -0.0025(10) -0.0085(10)
C32 0.0579(17) 0.0459(15) 0.0399(15) 0.0005(12) -0.0204(13) -0.0053(13)
C33 0.089(2) 0.0575(18) 0.0260(13) 0.0066(13) -0.0055(14) -0.0396(16)
C34 0.0354(12) 0.0369(13) 0.0264(12) 0.0011(10) 0.0061(10) -0.0048(10)
O2 0.0251(7) 0.0324(8) 0.0250(8) -0.0004(6) -0.0015(6) -0.0075(6)
C35 0.0277(11) 0.0351(13) 0.0412(14) 0.0064(11) -0.0023(10) -0.0080(10)
C36 0.0512(16) 0.0680(19) 0.0499(17) -0.0014(14) -0.0123(13) -0.0277(15)
C38 0.0324(12) 0.0493(15) 0.0256(12) -0.0074(11) -0.0064(10) -0.0021(11)
Li1 0.0258(18) 0.0250(18) 0.0288(19) 0.0003(15) -0.0021(15) 0.0004(14)

loop_
_atom_type_symbol
_atom_type_description
_atom_type_scat_dispersion_real
_atom_type_scat_dispersion_imag
_atom_type_scat_source
C C 0.0033 0.0016 'International Tables Vol C Tables 4.2.6.8 and 6.1.1.4'
H H 0.0000 0.0000 'International Tables Vol C Tables 4.2.6.8 and 6.1.1.4'
Li Li -0.0003 0.0001 'International Tables Vol C Tables 4.2.6.8 and 6.1.1.4'
N N 0.0061 0.0033 'International Tables Vol C Tables 4.2.6.8 and 6.1.1.4'
O O 0.0106 0.0060 'International Tables Vol C Tables 4.2.6.8 and 6.1.1.4'
Al Al 0.0645 0.0514 'International Tables Vol C Tables 4.2.6.8 and 6.1.1.4'

loop_
_geom_angle_atom_site_label_1
_geom_angle_atom_site_label_2
_geom_angle_atom_site_label_3
_geom_angle
N3 Al1 N1 103.66(7)
C1 N1 N2 108.91(15)
C1 N1 Al1 138.62(13)
N2 N1 Al1 112.40(12)
C3 N2 N1 106.52(15)
C3 N2 Li1 124.95(16)
N1 N2 Li1 126.13(15)
N1 C1 C2 108.35(17)
N1 C1 C4 124.79(17)
C2 C1 C4 126.81(18)
C1 C2 C3 105.54(17)
N2 C3 C2 110.69(17)
N2 C3 C10 121.32(17)
C2 C3 C10 127.99(17)
C5 C4 C9 118.10(19)
C5 C4 C1 119.05(18)
C9 C4 C1 122.70(18)
C6 C5 C4 120.9(2)
C7 C6 C5 120.1(2)
C8 C7 C6 119.8(2)
C7 C8 C9 120.3(2)
C8 C9 C4 120.8(2)
C15 C10 C11 119.04(18)
C15 C10 C3 121.29(17)
C11 C10 C3 119.66(18)
C12 C11 C10 120.4(2)
C13 C12 C11 119.90(19)
C12 C13 C14 120.04(19)
C15 C14 C13 120.0(2)
C14 C15 C10 120.55(19)
C16 N3 N4 109.19(16)
C16 N3 Al1 135.20(14)
N4 N3 Al1 115.28(12)
C18 N4 N3 106.78(16)
C18 N4 Li1 123.66(16)
N3 N4 Li1 116.26(15)
N3 C16 C17 108.22(18)
N3 C16 C19 121.99(18)
C17 C16 C19 129.79(19)
C16 C17 C18 105.75(18)
N4 C18 C17 110.06(18)
N4 C18 C25 120.37(18)
C17 C18 C25 129.47(18)
C24 C19 C20 118.1(2)
C24 C19 C16 120.47(19)
C20 C19 C16 121.39(19)
C21 C20 C19 120.5(2)
C22 C21 C20 120.5(2)
C21 C22 C23 119.7(2)
C24 C23 C22 119.9(2)
C23 C24 C19 121.3(2)
C26 C25 C30 118.14(19)
C26 C25 C18 121.44(18)
C30 C25 C18 120.34(19)
C27 C26 C25 120.8(2)
C26 C27 C28 120.5(2)
C29 C28 C27 119.5(2)
C28 C29 C30 120.2(2)
C29 C30 C25 120.9(2)
C34 O1 C31 107.54(15)
C34 O1 Li1 133.86(16)
C31 O1 Li1 118.60(16)
O1 C31 C32 104.40(18)
C31 C32 C33 104.1(2)
C34 C33 C32 105.5(2)
O1 C34 C33 106.63(19)
C38 O2 C35 109.44(15)
C38 O2 Li1 113.90(15)
C35 O2 Li1 136.66(17)
O2 C35 C36 105.31(18)
C37' C36 C37 27.1(3)
C37' C36 C35 109.8(2)
C37 C36 C35 102.0(2)
C38 C37 C36 103.4(2)
C36 C37' C38 103.6(2)
O2 C38 C37' 109.2(2)
O2 C38 C37 105.3(2)
C37' C38 C37 27.1(3)
O1 Li1 O2 113.79(18)
O1 Li1 N4 115.14(17)
O2 Li1 N4 100.73(16)
O1 Li1 N2 116.81(18)
O2 Li1 N2 104.74(16)
N4 Li1 N2 103.77(16)

loop_
_geom_bond_atom_site_label_1
_geom_bond_atom_site_label_2
_geom_bond_distance
Al1 N3 1.9036(17)
Al1 N1 1.9073(16)
N1 C1 1.364(2)
N1 N2 1.382(2)
N2 C3 1.341(2)
N2 Li1 2.101(4)
C1 C2 1.380(3)
C1 C4 1.472(3)
C2 C3 1.390(3)
C3 C10 1.474(3)
C4 C5 1.390(3)
C4 C9 1.392(3)
C5 C6 1.387(3)
C6 C7 1.377(3)
C7 C8 1.376(3)
C8 C9 1.385(3)
C10 C15 1.387(3)
C10 C11 1.393(3)
C11 C12 1.386(3)
C12 C13 1.383(3)
C13 C14 1.384(3)
C14 C15 1.383(3)
N3 C16 1.363(3)
N3 N4 1.378(2)
N4 C18 1.344(3)
N4 Li1 2.068(4)
C16 C17 1.380(3)
C16 C19 1.469(3)
C17 C18 1.398(3)
C18 C25 1.472(3)
C19 C24 1.393(3)
C19 C20 1.392(3)
C20 C21 1.385(3)
C21 C22 1.379(3)
C22 C23 1.381(3)
C23 C24 1.379(3)
C25 C26 1.395(3)
C25 C30 1.395(3)
C26 C27 1.378(3)
C27 C28 1.385(3)
C28 C29 1.381(3)
C29 C30 1.385(3)
O1 C34 1.435(2)
O1 C31 1.437(2)
O1 Li1 1.927(4)
C31 C32 1.495(3)
C32 C33 1.508(4)
C33 C34 1.503(3)
O2 C38 1.437(3)
O2 C35 1.443(2)
O2 Li1 1.925(4)
C35 C36 1.499(3)
C36 C37' 1.490(3)
C36 C37 1.495(3)
C37 C38 1.491(3)
C37' C38 1.491(3)
